data_4071189
loop_
_publ_author_name
'Azoulay, Jason D.'
'Itigaki, Koji'
'Wu, Guang'
'Bazan, Guillermo C.'

_publ_section_title
;
 Influence of Steric and Electronic Perturbations on the Polymerization
 Activities of \a-Iminocarboxamide Nickel Complexes
;
_journal_issue 10
_journal_name_full Organometallics
_journal_page_first 2273
_journal_paper_doi 10.1021/om8000263
_journal_volume 27
_journal_year 2008
_chemical_formula_sum 'C38 H55 N2 Ni O P'
_chemical_formula_weight 645.52
_chemical_name_systematic
; 
 N-(2,6-diisopropylphenyl)-2-(2,6-diisopropylphenylimino)butanamidato-k2N,O]
(n1-CH2Ph)(PMe3)nickel 
;
_space_group_IT_number 14
_symmetry_cell_setting monoclinic
_symmetry_space_group_name_Hall '-P 2yn'
_symmetry_space_group_name_H-M 'P 1 21/n 1'
_atom_sites_solution_hydrogens geom
_atom_sites_solution_primary direct
_atom_sites_solution_secondary difmap
_audit_creation_method SHELXL-97
_cell_angle_alpha 90.00
_cell_angle_beta 92.918(2)
_cell_angle_gamma 90.00
_cell_formula_units_Z 8
_cell_length_a 10.1616(14)
_cell_length_b 36.813(5)
_cell_length_c 20.361(3)
_cell_measurement_temperature 150(2)
_cell_volume 7606.7(18)
_computing_structure_refinement 'SHELXL-97 (Sheldrick, 1997)'
_computing_structure_solution 'SHELXS-97 (Sheldrick, 1990)'
_diffrn_ambient_temperature 150(2)
_diffrn_measured_fraction_theta_full 0.960
_diffrn_measured_fraction_theta_max 0.960
_diffrn_measurement_device_type 'CCD area detector'
_diffrn_measurement_method 'omega scan'
_diffrn_radiation_monochromator graphite
_diffrn_radiation_source 'fine-focus sealed tube'
_diffrn_radiation_type MoK\a
_diffrn_radiation_wavelength 0.71073
_diffrn_reflns_av_R_equivalents 0.0754
_diffrn_reflns_av_sigmaI/netI 0.0976
_diffrn_reflns_limit_h_max 12
_diffrn_reflns_limit_h_min -12
_diffrn_reflns_limit_k_max 46
_diffrn_reflns_limit_k_min -45
_diffrn_reflns_limit_l_max 24
_diffrn_reflns_limit_l_min -25
_diffrn_reflns_number 60496
_diffrn_reflns_theta_full 26.67
_diffrn_reflns_theta_max 26.67
_diffrn_reflns_theta_min 1.11
_exptl_absorpt_coefficient_mu 0.581
_exptl_absorpt_correction_T_max 0.269
_exptl_absorpt_correction_T_min 0.214
_exptl_absorpt_correction_type empirical
_exptl_absorpt_process_details 'psi scan'
_exptl_crystal_colour red
_exptl_crystal_density_diffrn 1.127
_exptl_crystal_density_method 'not measured'
_exptl_crystal_description plate
_exptl_crystal_F_000 2784
_exptl_crystal_size_max 0.35
_exptl_crystal_size_mid 0.3
_exptl_crystal_size_min 0.1
_refine_diff_density_max 1.019
_refine_diff_density_min -0.475
_refine_diff_density_rms 0.087
_refine_ls_extinction_method none
_refine_ls_goodness_of_fit_ref 0.897
_refine_ls_hydrogen_treatment mixed
_refine_ls_matrix_type full
_refine_ls_number_parameters 831
_refine_ls_number_reflns 15412
_refine_ls_number_restraints 6
_refine_ls_restrained_S_all 0.897
_refine_ls_R_factor_all 0.1153
_refine_ls_R_factor_gt 0.0586
_refine_ls_shift/su_max 0.001
_refine_ls_shift/su_mean 0.000
_refine_ls_structure_factor_coef Fsqd
_refine_ls_weighting_details 'calc w=1/[\s^2^(Fo^2^)+(0.0856P)^2^+0.0000P] where P=(Fo^2^+2Fc^2^)/3'
_refine_ls_weighting_scheme calc
_refine_ls_wR_factor_gt 0.1296
_refine_ls_wR_factor_ref 0.1551
_reflns_number_gt 8206
_reflns_number_total 15412
_reflns_threshold_expression >2sigma(I)
_cod_data_source_file om8000263-file002.cif
_cod_data_source_block ethyl
_cod_original_cell_volume 7606.6(18)
_cod_original_sg_symbol_H-M P2(1)/n
_cod_database_code 4071189

loop_
_symmetry_equiv_pos_as_xyz
'x, y, z'
'-x+1/2, y+1/2, -z+1/2'
'-x, -y, -z'
'x-1/2, -y-1/2, z-1/2'

loop_
_atom_site_label
_atom_site_type_symbol
_atom_site_fract_x
_atom_site_fract_y
_atom_site_fract_z
_atom_site_U_iso_or_equiv
_atom_site_adp_type
_atom_site_occupancy
_atom_site_symmetry_multiplicity
_atom_site_calc_flag
_atom_site_refinement_flags
C1 C 0.7234(3) 0.07587(9) 0.66588(17) 0.0287(8) Uani 1 1 d .
C2 C 0.7293(3) 0.11557(9) 0.68458(16) 0.0285(8) Uani 1 1 d .
C3 C 0.7407(3) 0.01504(9) 0.70260(16) 0.0317(8) Uani 1 1 d .
C4 C 0.4608(3) 0.14784(9) 0.53698(18) 0.0361(9) Uani 1 1 d .
H29A H 0.4648 0.1675 0.5688 0.043 Uiso 1 1 calc R
H29B H 0.4865 0.1576 0.4953 0.043 Uiso 1 1 calc R
C5 C 0.6280(4) -0.04047(10) 0.72925(18) 0.0457(10) Uani 1 1 d .
H5 H 0.5574 -0.0523 0.7472 0.055 Uiso 1 1 calc R
C6 C 0.7271(4) -0.06098(10) 0.7027(2) 0.0527(11) Uani 1 1 d .
H6 H 0.7238 -0.0862 0.7035 0.063 Uiso 1 1 calc R
C7 C 0.8306(4) -0.04330(10) 0.67503(19) 0.0491(11) Uani 1 1 d .
H7 H 0.8962 -0.0570 0.6567 0.059 Uiso 1 1 calc R
C8 C 0.8401(4) -0.00539(9) 0.67377(18) 0.0383(9) Uani 1 1 d .
C9 C 0.5229(4) 0.02057(11) 0.7564(2) 0.0450(10) Uani 1 1 d .
C10 C 0.4438(5) 0.00095(13) 0.8079(2) 0.0735(15) Uani 1 1 d .
H10A H 0.3930 -0.0182 0.7871 0.110 Uiso 1 1 calc R
H10B H 0.3856 0.0179 0.8275 0.110 Uiso 1 1 calc R
H10C H 0.5031 -0.0091 0.8413 0.110 Uiso 1 1 calc R
C11 C 0.4301(4) 0.03520(13) 0.7004(2) 0.0641(13) Uani 1 1 d .
H11A H 0.4810 0.0472 0.6684 0.096 Uiso 1 1 calc R
H11B H 0.3692 0.0521 0.7179 0.096 Uiso 1 1 calc R
H11C H 0.3823 0.0154 0.6799 0.096 Uiso 1 1 calc R
C12 C 0.9583(4) 0.01399(12) 0.6461(2) 0.0504(11) Uani 1 1 d .
C13 C 1.0187(7) -0.00643(16) 0.5916(3) 0.139(3) Uani 1 1 d .
H13A H 1.0546 -0.0289 0.6083 0.208 Uiso 1 1 calc R
H13B H 1.0877 0.0079 0.5741 0.208 Uiso 1 1 calc R
H13C H 0.9525 -0.0113 0.5574 0.208 Uiso 1 1 calc R
C14 C 1.0619(5) 0.02243(18) 0.7023(3) 0.115(3) Uani 1 1 d .
H14A H 1.0189 0.0325 0.7390 0.172 Uiso 1 1 calc R
H14B H 1.1248 0.0396 0.6872 0.172 Uiso 1 1 calc R
H14C H 1.1065 0.0004 0.7156 0.172 Uiso 1 1 calc R
C15 C 0.8078(3) 0.12747(9) 0.74529(17) 0.0373(9) Uani 1 1 d .
H15A H 0.7887 0.1115 0.7815 0.045 Uiso 1 1 calc R
H15B H 0.7817 0.1519 0.7569 0.045 Uiso 1 1 calc R
C16 C 0.9555(4) 0.12687(12) 0.7352(2) 0.0574(12) Uani 1 1 d .
H16A H 0.9822 0.1026 0.7251 0.086 Uiso 1 1 calc R
H16B H 1.0024 0.1349 0.7747 0.086 Uiso 1 1 calc R
H16C H 0.9749 0.1427 0.6996 0.086 Uiso 1 1 calc R
C17 C 0.6567(3) 0.17530(9) 0.65532(17) 0.0328(8) Uani 1 1 d .
C18 C 0.5581(4) 0.18889(9) 0.69508(17) 0.0365(9) Uani 1 1 d .
C19 C 0.5543(4) 0.22682(10) 0.70444(19) 0.0456(10) Uani 1 1 d .
H19 H 0.4914 0.2368 0.7307 0.055 Uiso 1 1 calc R
C20 C 0.6435(4) 0.24949(11) 0.6749(2) 0.0564(12) Uani 1 1 d .
H20 H 0.6401 0.2744 0.6818 0.068 Uiso 1 1 calc R
C21 C 0.7364(4) 0.23515(10) 0.6358(2) 0.0508(11) Uani 1 1 d .
H21 H 0.7945 0.2508 0.6161 0.061 Uiso 1 1 calc R
C22 C 0.7465(3) 0.19796(9) 0.62449(18) 0.0372(9) Uani 1 1 d .
C23 C 0.4584(4) 0.16484(12) 0.7265(2) 0.0461(10) Uani 1 1 d .
C24 C 0.3158(4) 0.17753(12) 0.7104(2) 0.0550(11) Uani 1 1 d .
H24A H 0.3029 0.2011 0.7293 0.082 Uiso 1 1 calc R
H24B H 0.2555 0.1606 0.7283 0.082 Uiso 1 1 calc R
H24C H 0.3001 0.1789 0.6635 0.082 Uiso 1 1 calc R
C25 C 0.4841(5) 0.16194(15) 0.8014(2) 0.0810(16) Uani 1 1 d .
H25A H 0.5666 0.1498 0.8109 0.121 Uiso 1 1 calc R
H25B H 0.4144 0.1483 0.8199 0.121 Uiso 1 1 calc R
H25C H 0.4874 0.1858 0.8203 0.121 Uiso 1 1 calc R
C26 C 0.8488(4) 0.18354(11) 0.5788(2) 0.0427(10) Uani 1 1 d .
C27 C 0.9871(4) 0.20031(12) 0.5930(2) 0.0648(13) Uani 1 1 d .
H27A H 0.9861 0.2253 0.5797 0.097 Uiso 1 1 calc R
H27B H 1.0507 0.1872 0.5690 0.097 Uiso 1 1 calc R
H27C H 1.0101 0.1988 0.6393 0.097 Uiso 1 1 calc R
C28 C 0.8047(5) 0.18881(13) 0.5065(2) 0.0689(13) Uani 1 1 d .
H28A H 0.7207 0.1773 0.4979 0.103 Uiso 1 1 calc R
H28B H 0.8684 0.1781 0.4791 0.103 Uiso 1 1 calc R
H28C H 0.7972 0.2143 0.4970 0.103 Uiso 1 1 calc R
C29 C 0.6317(4) -0.00239(10) 0.72972(17) 0.0369(9) Uani 1 1 d .
C30 C 0.3221(4) 0.13435(9) 0.52927(18) 0.0364(9) Uani 1 1 d .
C31 C 0.2438(4) 0.14053(11) 0.4724(2) 0.0470(10) Uani 1 1 d .
H31 H 0.2773 0.1545 0.4391 0.056 Uiso 1 1 calc R
C32 C 0.1171(5) 0.12655(14) 0.4638(3) 0.0671(13) Uani 1 1 d .
H32 H 0.0685 0.1307 0.4246 0.080 Uiso 1 1 calc R
C33 C 0.0635(5) 0.10674(14) 0.5124(3) 0.0783(17) Uani 1 1 d .
H33 H -0.0214 0.0975 0.5064 0.094 Uiso 1 1 calc R
C34 C 0.1371(5) 0.10040(11) 0.5715(3) 0.0628(13) Uani 1 1 d .
H34 H 0.1009 0.0873 0.6053 0.075 Uiso 1 1 calc R
C35 C 0.2658(4) 0.11400(10) 0.57894(19) 0.0427(9) Uani 1 1 d .
H35 H 0.3152 0.1094 0.6178 0.051 Uiso 1 1 calc R
C36 C 0.5324(4) 0.10457(10) 0.39903(17) 0.0474(10) Uani 1 1 d .
H36A H 0.5304 0.0878 0.3629 0.071 Uiso 1 1 calc R
H36B H 0.6058 0.1208 0.3957 0.071 Uiso 1 1 calc R
H36C H 0.4520 0.1183 0.3977 0.071 Uiso 1 1 calc R
C37 C 0.6890(4) 0.05000(11) 0.4621(2) 0.0550(11) Uani 1 1 d .
H37A H 0.7067 0.0348 0.4999 0.083 Uiso 1 1 calc R
H37B H 0.7652 0.0645 0.4545 0.083 Uiso 1 1 calc R
H37C H 0.6686 0.0351 0.4243 0.083 Uiso 1 1 calc R
C38 C 0.4099(4) 0.04848(10) 0.47410(19) 0.0469(10) Uani 1 1 d .
H38A H 0.3294 0.0622 0.4733 0.070 Uiso 1 1 calc R
H38B H 0.4151 0.0332 0.5124 0.070 Uiso 1 1 calc R
H38C H 0.4114 0.0337 0.4353 0.070 Uiso 1 1 calc R
C39 C -0.0063(4) 0.87099(9) 0.87117(17) 0.0372(9) Uani 1 1 d .
C40 C 0.0296(4) 0.90241(9) 0.91576(18) 0.0358(9) Uani 1 1 d .
C41 C -0.1226(4) 0.85119(9) 0.77391(16) 0.0356(9) Uani 1 1 d .
C42 C -0.0378(4) 0.83485(9) 0.73008(17) 0.0401(9) Uani 1 1 d .
C43 C -0.0941(5) 0.81064(10) 0.68270(18) 0.0501(11) Uani 1 1 d .
H43 H -0.0400 0.7993 0.6534 0.060 Uiso 1 1 calc R
C44 C -0.2273(5) 0.80347(10) 0.6790(2) 0.0533(11) Uani 1 1 d .
H44 H -0.2623 0.7877 0.6470 0.064 Uiso 1 1 calc R
C45 C -0.3093(4) 0.81967(10) 0.7228(2) 0.0515(11) Uani 1 1 d .
H45 H -0.3990 0.8145 0.7201 0.062 Uiso 1 1 calc R
C46 C -0.2588(4) 0.84379(9) 0.77092(18) 0.0379(9) Uani 1 1 d .
C47 C 0.1081(4) 0.84434(11) 0.7324(2) 0.0476(11) Uani 1 1 d .
C48 C 0.1975(5) 0.81416(13) 0.7066(2) 0.0722(14) Uani 1 1 d .
H48A H 0.1815 0.7919 0.7295 0.108 Uiso 1 1 calc R
H48B H 0.2882 0.8210 0.7141 0.108 Uiso 1 1 calc R
H48C H 0.1783 0.8108 0.6604 0.108 Uiso 1 1 calc R
C49 C 0.1323(4) 0.88009(12) 0.6958(2) 0.0571(11) Uani 1 1 d .
H49A H 0.1226 0.8760 0.6492 0.086 Uiso 1 1 calc R
H49B H 0.2199 0.8886 0.7070 0.086 Uiso 1 1 calc R
H49C H 0.0695 0.8980 0.7083 0.086 Uiso 1 1 calc R
C50 C -0.3466(4) 0.86094(11) 0.8208(2) 0.0507(11) Uani 1 1 d .
C51 C -0.4924(4) 0.86444(13) 0.7987(3) 0.0714(14) Uani 1 1 d .
H51A H -0.5004 0.8782 0.7587 0.107 Uiso 1 1 calc R
H51B H -0.5389 0.8766 0.8322 0.107 Uiso 1 1 calc R
H51C H -0.5293 0.8407 0.7913 0.107 Uiso 1 1 calc R
C52 C -0.3297(5) 0.84000(12) 0.8869(2) 0.0691(14) Uani 1 1 d .
H52A H -0.3677 0.8162 0.8819 0.104 Uiso 1 1 calc R
H52B H -0.3733 0.8530 0.9204 0.104 Uiso 1 1 calc R
H52C H -0.2377 0.8378 0.8994 0.104 Uiso 1 1 calc R
C53 C 0.0105(4) 0.94075(9) 0.89110(18) 0.0461(10) Uani 1 1 d .
H53A H 0.0212 0.9576 0.9276 0.055 Uiso 1 1 calc R
H53B H -0.0780 0.9435 0.8716 0.055 Uiso 1 1 calc R
C54 C 0.1107(5) 0.94952(12) 0.8400(2) 0.0753(15) Uani 1 1 d .
H54A H 0.1981 0.9452 0.8585 0.113 Uiso 1 1 calc R
H54B H 0.1021 0.9745 0.8272 0.113 Uiso 1 1 calc R
H54C H 0.0948 0.9343 0.8021 0.113 Uiso 1 1 calc R
C55 C 0.1151(4) 0.92047(9) 1.02227(17) 0.0338(8) Uani 1 1 d .
C56 C 0.2496(4) 0.92880(9) 1.03182(18) 0.0393(9) Uani 1 1 d .
C57 C 0.2870(4) 0.95371(10) 1.08127(19) 0.0473(10) Uani 1 1 d .
H57 H 0.3754 0.9598 1.0879 0.057 Uiso 1 1 calc R
C58 C 0.1953(5) 0.96943(10) 1.1205(2) 0.0527(11) Uani 1 1 d .
H58 H 0.2221 0.9859 1.1532 0.063 Uiso 1 1 calc R
C59 C 0.0639(4) 0.96050(10) 1.11070(18) 0.0455(10) Uani 1 1 d .
H59 H 0.0026 0.9710 1.1373 0.055 Uiso 1 1 calc R
C60 C 0.0207(4) 0.93579(9) 1.06130(17) 0.0374(9) Uani 1 1 d .
C61 C 0.3559(4) 0.91160(12) 0.9920(2) 0.0511(11) Uani 1 1 d .
C62 C 0.4318(5) 0.93994(15) 0.9551(3) 0.0898(18) Uani 1 1 d .
H62A H 0.3723 0.9528 0.9253 0.135 Uiso 1 1 calc R
H62B H 0.4983 0.9282 0.9309 0.135 Uiso 1 1 calc R
H62C H 0.4727 0.9567 0.9860 0.135 Uiso 1 1 calc R
C63 C 0.4511(5) 0.88846(14) 1.0357(3) 0.0830(16) Uani 1 1 d .
H63A H 0.4916 0.9034 1.0697 0.125 Uiso 1 1 calc R
H63B H 0.5180 0.8784 1.0094 0.125 Uiso 1 1 calc R
H63C H 0.4033 0.8691 1.0553 0.125 Uiso 1 1 calc R
C64 C -0.1273(4) 0.92780(12) 1.0528(2) 0.0469(10) Uani 1 1 d .
C65 C -0.2048(4) 0.96242(13) 1.0329(2) 0.0733(14) Uani 1 1 d .
H65A H -0.1937 0.9802 1.0672 0.110 Uiso 1 1 calc R
H65B H -0.2966 0.9566 1.0261 0.110 Uiso 1 1 calc R
H65C H -0.1723 0.9720 0.9930 0.110 Uiso 1 1 calc R
C66 C -0.1810(4) 0.91137(12) 1.1158(2) 0.0632(13) Uani 1 1 d .
H66A H -0.1268 0.8912 1.1301 0.095 Uiso 1 1 calc R
H66B H -0.2697 0.9032 1.1068 0.095 Uiso 1 1 calc R
H66C H -0.1798 0.9295 1.1497 0.095 Uiso 1 1 calc R
C67 C 0.1356(5) 0.84015(10) 1.07789(18) 0.0562(12) Uani 1 1 d .
H67A H 0.2255 0.8328 1.0894 0.067 Uiso 1 1 calc R
H67B H 0.1234 0.8645 1.0946 0.067 Uiso 1 1 calc R
C68 C 0.0438(8) 0.81519(11) 1.1086(2) 0.094(2) Uani 1 1 d D
C69 C -0.0882(7) 0.81554(16) 1.0876(4) 0.125(3) Uani 1 1 d D
H69 H -0.1165 0.8318 1.0550 0.150 Uiso 1 1 calc R
C70 C -0.1790(10) 0.7923(2) 1.1140(5) 0.272(9) Uani 1 1 d D
H70 H -0.2672 0.7931 1.0994 0.327 Uiso 1 1 calc R
C71 C -0.1363(10) 0.7678(3) 1.1626(6) 0.299(12) Uani 1 1 d D
H71 H -0.1958 0.7515 1.1795 0.358 Uiso 1 1 calc R
C72 C -0.0043(11) 0.76751(19) 1.1863(4) 0.270(9) Uani 1 1 d D
H72 H 0.0223 0.7522 1.2207 0.324 Uiso 1 1 calc R
C73 C 0.0866(9) 0.79022(13) 1.1582(3) 0.158(4) Uani 1 1 d D
H73 H 0.1752 0.7890 1.1720 0.189 Uiso 1 1 calc R
C74 C 0.3262(5) 0.77275(13) 1.0274(2) 0.0732(14) Uani 1 1 d .
H74A H 0.3553 0.7490 1.0150 0.110 Uiso 1 1 calc R
H74B H 0.3035 0.7724 1.0726 0.110 Uiso 1 1 calc R
H74C H 0.3955 0.7900 1.0219 0.110 Uiso 1 1 calc R
C75 C 0.0666(5) 0.74862(11) 0.9875(2) 0.0676(14) Uani 1 1 d .
H75A H -0.0073 0.7507 0.9564 0.101 Uiso 1 1 calc R
H75B H 0.0363 0.7497 1.0314 0.101 Uiso 1 1 calc R
H75C H 0.1102 0.7258 0.9812 0.101 Uiso 1 1 calc R
C76 C 0.2354(4) 0.77756(11) 0.8925(2) 0.0590(12) Uani 1 1 d .
H76A H 0.2642 0.7528 0.8889 0.089 Uiso 1 1 calc R
H76B H 0.3069 0.7936 0.8840 0.089 Uiso 1 1 calc R
H76C H 0.1635 0.7819 0.8611 0.089 Uiso 1 1 calc R
H9 H 0.567(3) 0.0404(10) 0.7791(17) 0.047(11) Uiso 1 1 d .
H12 H 0.933(3) 0.0357(9) 0.6354(16) 0.031(10) Uiso 1 1 d .
H23 H 0.459(3) 0.1434(10) 0.7109(17) 0.039(11) Uiso 1 1 d .
H26 H 0.857(4) 0.1618(10) 0.5852(18) 0.044(12) Uiso 1 1 d .
H47 H 0.138(3) 0.8465(8) 0.7751(17) 0.029(9) Uiso 1 1 d .
H50 H -0.310(3) 0.8850(10) 0.8303(17) 0.047(11) Uiso 1 1 d .
H61 H 0.317(4) 0.8968(11) 0.961(2) 0.058(13) Uiso 1 1 d .
H64 H -0.135(4) 0.9112(10) 1.0195(18) 0.050(12) Uiso 1 1 d .
N1 N 0.7549(3) 0.05319(7) 0.71213(13) 0.0300(7) Uani 1 1 d .
N2 N 0.6617(3) 0.13637(7) 0.64345(13) 0.0285(6) Uani 1 1 d .
N3 N -0.0756(3) 0.87878(7) 0.81861(14) 0.0372(7) Uani 1 1 d .
N4 N 0.0758(3) 0.89317(7) 0.97380(13) 0.0331(7) Uani 1 1 d .
Ni1 Ni 0.58625(4) 0.110000(11) 0.56588(2) 0.03029(13) Uani 1 1 d .
Ni2 Ni 0.10692(5) 0.840277(11) 0.98278(2) 0.03689(14) Uani 1 1 d .
O1 O 0.6823(2) 0.06955(6) 0.60489(11) 0.0355(6) Uani 1 1 d .
O2 O 0.0358(2) 0.83932(6) 0.89250(11) 0.0393(6) Uani 1 1 d .
P1 P 0.54969(10) 0.07952(2) 0.47653(5) 0.0357(2) Uani 1 1 d .
P2 P 0.18120(11) 0.78566(3) 0.97527(5) 0.0435(3) Uani 1 1 d .

loop_
_atom_site_aniso_label
_atom_site_aniso_U_11
_atom_site_aniso_U_22
_atom_site_aniso_U_33
_atom_site_aniso_U_23
_atom_site_aniso_U_13
_atom_site_aniso_U_12
C1 0.0216(19) 0.0344(18) 0.030(2) -0.0009(15) 0.0009(15) 0.0003(14)
C2 0.0228(19) 0.0364(19) 0.0267(19) -0.0006(15) 0.0063(15) -0.0014(15)
C3 0.038(2) 0.0319(18) 0.0243(19) 0.0043(15) -0.0053(16) 0.0020(16)
C4 0.043(2) 0.0287(18) 0.036(2) -0.0039(15) -0.0054(18) 0.0042(16)
C5 0.055(3) 0.040(2) 0.041(2) 0.0099(18) -0.008(2) -0.011(2)
C6 0.065(3) 0.031(2) 0.060(3) 0.011(2) -0.019(2) -0.006(2)
C7 0.056(3) 0.042(2) 0.048(3) 0.0017(19) -0.008(2) 0.016(2)
C8 0.041(2) 0.038(2) 0.036(2) 0.0043(17) -0.0025(18) 0.0077(17)
C9 0.041(3) 0.051(2) 0.043(2) -0.001(2) 0.004(2) -0.011(2)
C10 0.074(3) 0.081(3) 0.068(3) 0.002(3) 0.025(3) -0.029(3)
C11 0.035(2) 0.080(3) 0.078(3) -0.001(3) -0.001(2) 0.006(2)
C12 0.046(3) 0.048(3) 0.058(3) 0.014(2) 0.013(2) 0.016(2)
C13 0.171(7) 0.086(4) 0.172(7) -0.001(4) 0.137(6) 0.018(4)
C14 0.048(3) 0.179(6) 0.116(5) 0.092(5) -0.022(3) -0.029(4)
C15 0.043(2) 0.037(2) 0.032(2) -0.0042(16) -0.0027(18) -0.0006(17)
C16 0.045(3) 0.076(3) 0.050(3) -0.008(2) -0.013(2) -0.004(2)
C17 0.033(2) 0.0292(18) 0.035(2) -0.0066(15) -0.0078(17) -0.0009(16)
C18 0.040(2) 0.042(2) 0.027(2) -0.0090(16) -0.0026(17) 0.0067(17)
C19 0.052(3) 0.041(2) 0.044(2) -0.0151(18) 0.002(2) 0.009(2)
C20 0.066(3) 0.033(2) 0.069(3) -0.019(2) -0.006(3) -0.001(2)
C21 0.056(3) 0.034(2) 0.062(3) -0.0044(19) -0.002(2) -0.0100(19)
C22 0.035(2) 0.0318(19) 0.044(2) -0.0008(16) -0.0065(18) -0.0060(16)
C23 0.048(3) 0.046(3) 0.044(3) -0.004(2) 0.007(2) 0.008(2)
C24 0.042(3) 0.061(3) 0.063(3) -0.010(2) 0.005(2) 0.004(2)
C25 0.061(3) 0.130(5) 0.053(3) 0.023(3) 0.017(3) 0.010(3)
C26 0.041(3) 0.036(2) 0.051(3) 0.0013(19) 0.005(2) -0.0058(19)
C27 0.046(3) 0.066(3) 0.082(4) 0.004(3) 0.004(2) -0.014(2)
C28 0.064(3) 0.086(4) 0.057(3) 0.001(3) 0.009(3) 0.004(3)
C29 0.039(2) 0.041(2) 0.030(2) 0.0040(16) -0.0038(18) -0.0060(17)
C30 0.038(2) 0.0301(18) 0.041(2) -0.0032(16) -0.0042(18) 0.0071(16)
C31 0.041(3) 0.059(3) 0.040(2) 0.005(2) -0.007(2) 0.005(2)
C32 0.052(3) 0.085(4) 0.062(3) -0.010(3) -0.019(3) 0.003(3)
C33 0.035(3) 0.078(4) 0.120(5) -0.035(3) -0.009(3) -0.001(3)
C34 0.056(3) 0.047(3) 0.086(4) -0.007(2) 0.019(3) -0.006(2)
C35 0.042(2) 0.041(2) 0.045(2) -0.0039(18) 0.0003(19) 0.0032(18)
C36 0.060(3) 0.054(2) 0.028(2) -0.0048(18) -0.0005(19) -0.010(2)
C37 0.056(3) 0.057(3) 0.052(3) -0.018(2) 0.001(2) 0.007(2)
C38 0.057(3) 0.039(2) 0.043(2) -0.0059(18) -0.007(2) -0.0095(19)
C39 0.049(2) 0.034(2) 0.029(2) -0.0024(16) 0.0069(18) -0.0022(17)
C40 0.042(2) 0.0323(19) 0.033(2) -0.0011(16) 0.0023(18) -0.0014(16)
C41 0.057(3) 0.0230(17) 0.027(2) 0.0032(15) -0.0058(18) 0.0039(17)
C42 0.055(3) 0.036(2) 0.028(2) 0.0021(16) -0.0041(19) 0.0048(18)
C43 0.080(3) 0.042(2) 0.028(2) -0.0049(17) 0.001(2) 0.003(2)
C44 0.083(4) 0.038(2) 0.037(2) -0.0024(18) -0.013(2) -0.012(2)
C45 0.066(3) 0.038(2) 0.049(3) 0.005(2) -0.015(2) -0.007(2)
C46 0.046(2) 0.0295(19) 0.037(2) 0.0073(16) -0.0043(19) 0.0000(17)
C47 0.055(3) 0.056(3) 0.031(2) -0.003(2) -0.005(2) 0.007(2)
C48 0.069(3) 0.082(3) 0.065(3) -0.011(3) -0.001(3) 0.023(3)
C49 0.050(3) 0.072(3) 0.048(3) 0.003(2) -0.003(2) -0.009(2)
C50 0.060(3) 0.037(2) 0.055(3) 0.003(2) 0.002(2) 0.004(2)
C51 0.058(3) 0.064(3) 0.092(4) 0.004(3) -0.005(3) -0.002(2)
C52 0.098(4) 0.060(3) 0.051(3) 0.008(2) 0.018(3) 0.017(3)
C53 0.078(3) 0.0278(19) 0.031(2) 0.0017(16) -0.010(2) 0.0028(19)
C54 0.132(5) 0.043(2) 0.052(3) 0.012(2) 0.020(3) -0.014(3)
C55 0.042(2) 0.0269(18) 0.031(2) 0.0012(15) -0.0056(17) -0.0009(16)
C56 0.046(2) 0.036(2) 0.035(2) 0.0047(17) -0.0016(19) -0.0038(18)
C57 0.047(3) 0.046(2) 0.047(3) 0.0029(19) -0.016(2) -0.009(2)
C58 0.076(3) 0.040(2) 0.039(2) -0.0059(18) -0.021(2) -0.002(2)
C59 0.062(3) 0.039(2) 0.034(2) -0.0030(17) -0.004(2) 0.013(2)
C60 0.049(2) 0.0329(19) 0.029(2) 0.0019(16) -0.0017(18) 0.0020(17)
C61 0.042(3) 0.065(3) 0.046(3) -0.002(2) 0.001(2) -0.004(2)
C62 0.070(4) 0.117(5) 0.084(4) 0.024(3) 0.025(3) -0.014(3)
C63 0.073(4) 0.093(4) 0.083(4) 0.017(3) 0.009(3) 0.029(3)
C64 0.048(3) 0.052(3) 0.040(3) -0.004(2) -0.001(2) 0.002(2)
C65 0.053(3) 0.092(4) 0.075(3) 0.017(3) -0.002(3) 0.011(3)
C66 0.060(3) 0.065(3) 0.065(3) 0.009(2) 0.013(2) 0.000(2)
C67 0.103(4) 0.030(2) 0.034(2) -0.0008(17) -0.011(2) 0.008(2)
C68 0.205(7) 0.026(2) 0.056(3) -0.004(2) 0.061(4) -0.008(3)
C69 0.154(7) 0.082(4) 0.150(7) -0.068(4) 0.108(6) -0.053(5)
C70 0.341(15) 0.092(6) 0.415(18) -0.105(9) 0.327(15) -0.088(9)
C71 0.42(2) 0.067(6) 0.45(2) -0.068(9) 0.388(19) -0.068(11)
C72 0.61(3) 0.031(4) 0.199(10) 0.029(5) 0.296(14) 0.052(9)
C73 0.377(12) 0.036(3) 0.071(4) 0.017(3) 0.104(6) 0.051(5)
C74 0.093(4) 0.065(3) 0.059(3) -0.002(2) -0.018(3) 0.023(3)
C75 0.097(4) 0.035(2) 0.071(3) -0.006(2) 0.016(3) -0.009(2)
C76 0.076(3) 0.052(3) 0.050(3) -0.002(2) 0.005(2) 0.022(2)
N1 0.0290(16) 0.0320(15) 0.0290(16) 0.0046(13) 0.0004(13) 0.0004(13)
N2 0.0293(17) 0.0253(14) 0.0309(16) -0.0023(12) 0.0015(13) -0.0016(12)
N3 0.052(2) 0.0310(15) 0.0279(17) 0.0009(13) -0.0063(15) 0.0043(14)
N4 0.0458(19) 0.0282(15) 0.0250(16) -0.0001(12) -0.0021(14) -0.0012(13)
Ni1 0.0353(3) 0.0261(2) 0.0289(3) -0.00161(19) -0.0038(2) 0.00165(19)
Ni2 0.0541(3) 0.0268(2) 0.0290(3) 0.00126(19) -0.0056(2) 0.0009(2)
O1 0.0455(15) 0.0319(13) 0.0285(14) -0.0013(10) -0.0047(12) 0.0046(11)
O2 0.0622(18) 0.0220(12) 0.0332(14) 0.0012(10) -0.0042(12) 0.0069(11)
P1 0.0431(6) 0.0333(5) 0.0304(5) -0.0044(4) -0.0021(4) -0.0003(4)
P2 0.0594(7) 0.0319(5) 0.0383(6) 0.0009(4) -0.0049(5) 0.0065(5)

loop_
_atom_type_symbol
_atom_type_description
_atom_type_scat_dispersion_real
_atom_type_scat_dispersion_imag
_atom_type_scat_source
C C 0.0033 0.0016 'International Tables Vol C Tables 4.2.6.8 and 6.1.1.4'
H H 0.0000 0.0000 'International Tables Vol C Tables 4.2.6.8 and 6.1.1.4'
N N 0.0061 0.0033 'International Tables Vol C Tables 4.2.6.8 and 6.1.1.4'
O O 0.0106 0.0060 'International Tables Vol C Tables 4.2.6.8 and 6.1.1.4'
P P 0.1023 0.0942 'International Tables Vol C Tables 4.2.6.8 and 6.1.1.4'
Ni Ni 0.3393 1.1124 'International Tables Vol C Tables 4.2.6.8 and 6.1.1.4'

loop_
_geom_angle_atom_site_label_1
_geom_angle_atom_site_label_2
_geom_angle_atom_site_label_3
_geom_angle
N1 C1 O1 129.3(3)
N1 C1 C2 116.0(3)
O1 C1 C2 114.7(3)
N2 C2 C15 126.7(3)
N2 C2 C1 113.2(3)
C15 C2 C1 120.1(3)
C8 C3 C29 120.7(3)
C8 C3 N1 120.8(3)
C29 C3 N1 118.0(3)
C30 C4 Ni1 113.0(2)
C30 C4 H29A 109.0
Ni1 C4 H29A 109.0
C30 C4 H29B 109.0
Ni1 C4 H29B 109.0
H29A C4 H29B 107.8
C6 C5 C29 121.7(4)
C6 C5 H5 119.1
C29 C5 H5 119.1
C7 C6 C5 119.0(4)
C7 C6 H6 120.5
C5 C6 H6 120.5
C6 C7 C8 122.1(4)
C6 C7 H7 118.9
C8 C7 H7 118.9
C7 C8 C3 118.2(4)
C7 C8 C12 121.9(4)
C3 C8 C12 119.8(3)
C29 C9 C10 113.6(4)
C29 C9 C11 111.1(3)
C10 C9 C11 110.4(4)
C29 C9 H9 105(2)
C10 C9 H9 106(2)
C11 C9 H9 110(2)
C9 C10 H10A 109.5
C9 C10 H10B 109.5
H10A C10 H10B 109.5
C9 C10 H10C 109.5
H10A C10 H10C 109.5
H10B C10 H10C 109.5
C9 C11 H11A 109.5
C9 C11 H11B 109.5
H11A C11 H11B 109.5
C9 C11 H11C 109.5
H11A C11 H11C 109.5
H11B C11 H11C 109.5
C13 C12 C8 113.4(4)
C13 C12 C14 111.1(5)
C8 C12 C14 109.9(3)
C13 C12 H12 114(2)
C8 C12 H12 107(2)
C14 C12 H12 100(2)
C12 C13 H13A 109.5
C12 C13 H13B 109.5
H13A C13 H13B 109.5
C12 C13 H13C 109.5
H13A C13 H13C 109.5
H13B C13 H13C 109.5
C12 C14 H14A 109.5
C12 C14 H14B 109.5
H14A C14 H14B 109.5
C12 C14 H14C 109.5
H14A C14 H14C 109.5
H14B C14 H14C 109.5
C2 C15 C16 111.8(3)
C2 C15 H15A 109.3
C16 C15 H15A 109.3
C2 C15 H15B 109.3
C16 C15 H15B 109.3
H15A C15 H15B 107.9
C15 C16 H16A 109.5
C15 C16 H16B 109.5
H16A C16 H16B 109.5
C15 C16 H16C 109.5
H16A C16 H16C 109.5
H16B C16 H16C 109.5
C22 C17 C18 122.8(3)
C22 C17 N2 118.7(3)
C18 C17 N2 118.5(3)
C19 C18 C17 117.0(3)
C19 C18 C23 119.9(3)
C17 C18 C23 123.1(3)
C20 C19 C18 120.9(4)
C20 C19 H19 119.6
C18 C19 H19 119.6
C21 C20 C19 120.2(4)
C21 C20 H20 119.9
C19 C20 H20 119.9
C20 C21 C22 122.2(4)
C20 C21 H21 118.9
C22 C21 H21 118.9
C21 C22 C17 117.0(3)
C21 C22 C26 120.1(3)
C17 C22 C26 122.9(3)
C18 C23 C25 112.1(4)
C18 C23 C24 112.1(3)
C25 C23 C24 110.0(3)
C18 C23 H23 112(2)
C25 C23 H23 108(2)
C24 C23 H23 103(2)
C23 C24 H24A 109.5
C23 C24 H24B 109.5
H24A C24 H24B 109.5
C23 C24 H24C 109.5
H24A C24 H24C 109.5
H24B C24 H24C 109.5
C23 C25 H25A 109.5
C23 C25 H25B 109.5
H25A C25 H25B 109.5
C23 C25 H25C 109.5
H25A C25 H25C 109.5
H25B C25 H25C 109.5
C22 C26 C28 111.5(3)
C22 C26 C27 112.8(3)
C28 C26 C27 110.4(4)
C22 C26 H26 108(3)
C28 C26 H26 107(3)
C27 C26 H26 106(3)
C26 C27 H27A 109.5
C26 C27 H27B 109.5
H27A C27 H27B 109.5
C26 C27 H27C 109.5
H27A C27 H27C 109.5
H27B C27 H27C 109.5
C26 C28 H28A 109.5
C26 C28 H28B 109.5
H28A C28 H28B 109.5
C26 C28 H28C 109.5
H28A C28 H28C 109.5
H28B C28 H28C 109.5
C5 C29 C3 118.1(4)
C5 C29 C9 122.8(3)
C3 C29 C9 119.1(3)
C31 C30 C35 116.8(4)
C31 C30 C4 122.0(3)
C35 C30 C4 121.2(3)
C32 C31 C30 122.1(4)
C32 C31 H31 118.9
C30 C31 H31 118.9
C33 C32 C31 120.5(4)
C33 C32 H32 119.7
C31 C32 H32 119.7
C32 C33 C34 119.7(4)
C32 C33 H33 120.1
C34 C33 H33 120.1
C35 C34 C33 119.1(4)
C35 C34 H34 120.4
C33 C34 H34 120.4
C34 C35 C30 121.6(4)
C34 C35 H35 119.2
C30 C35 H35 119.2
P1 C36 H36A 109.5
P1 C36 H36B 109.5
H36A C36 H36B 109.5
P1 C36 H36C 109.5
H36A C36 H36C 109.5
H36B C36 H36C 109.5
P1 C37 H37A 109.5
P1 C37 H37B 109.5
H37A C37 H37B 109.5
P1 C37 H37C 109.5
H37A C37 H37C 109.5
H37B C37 H37C 109.5
P1 C38 H38A 109.5
P1 C38 H38B 109.5
H38A C38 H38B 109.5
P1 C38 H38C 109.5
H38A C38 H38C 109.5
H38B C38 H38C 109.5
N3 C39 O2 129.2(3)
N3 C39 C40 115.9(3)
O2 C39 C40 114.8(3)
N4 C40 C39 114.5(3)
N4 C40 C53 125.8(3)
C39 C40 C53 119.7(3)
C42 C41 C46 121.5(3)
C42 C41 N3 120.8(3)
C46 C41 N3 117.4(3)
C41 C42 C43 117.6(4)
C41 C42 C47 120.6(3)
C43 C42 C47 121.7(4)
C44 C43 C42 121.3(4)
C44 C43 H43 119.3
C42 C43 H43 119.3
C43 C44 C45 120.3(4)
C43 C44 H44 119.9
C45 C44 H44 119.9
C44 C45 C46 120.8(4)
C44 C45 H45 119.6
C46 C45 H45 119.6
C45 C46 C41 118.5(4)
C45 C46 C50 121.6(4)
C41 C46 C50 119.9(3)
C42 C47 C49 111.2(3)
C42 C47 C48 114.4(4)
C49 C47 C48 109.9(4)
C42 C47 H47 109(2)
C49 C47 H47 110(2)
C48 C47 H47 102(2)
C47 C48 H48A 109.5
C47 C48 H48B 109.5
H48A C48 H48B 109.5
C47 C48 H48C 109.5
H48A C48 H48C 109.5
H48B C48 H48C 109.5
C47 C49 H49A 109.5
C47 C49 H49B 109.5
H49A C49 H49B 109.5
C47 C49 H49C 109.5
H49A C49 H49C 109.5
H49B C49 H49C 109.5
C46 C50 C51 115.4(4)
C46 C50 C52 109.3(3)
C51 C50 C52 111.1(4)
C46 C50 H50 106(2)
C51 C50 H50 110(2)
C52 C50 H50 105(2)
C50 C51 H51A 109.5
C50 C51 H51B 109.5
H51A C51 H51B 109.5
C50 C51 H51C 109.5
H51A C51 H51C 109.5
H51B C51 H51C 109.5
C50 C52 H52A 109.5
C50 C52 H52B 109.5
H52A C52 H52B 109.5
C50 C52 H52C 109.5
H52A C52 H52C 109.5
H52B C52 H52C 109.5
C40 C53 C54 110.3(3)
C40 C53 H53A 109.6
C54 C53 H53A 109.6
C40 C53 H53B 109.6
C54 C53 H53B 109.6
H53A C53 H53B 108.1
C53 C54 H54A 109.5
C53 C54 H54B 109.5
H54A C54 H54B 109.5
C53 C54 H54C 109.5
H54A C54 H54C 109.5
H54B C54 H54C 109.5
C60 C55 C56 121.7(3)
C60 C55 N4 119.6(3)
C56 C55 N4 118.6(3)
C57 C56 C55 118.0(4)
C57 C56 C61 118.9(4)
C55 C56 C61 123.2(3)
C58 C57 C56 121.6(4)
C58 C57 H57 119.2
C56 C57 H57 119.2
C59 C58 C57 119.4(4)
C59 C58 H58 120.3
C57 C58 H58 120.3
C58 C59 C60 121.4(4)
C58 C59 H59 119.3
C60 C59 H59 119.3
C55 C60 C59 117.9(4)
C55 C60 C64 123.9(3)
C59 C60 C64 118.2(4)
C62 C61 C56 111.7(4)
C62 C61 C63 110.2(4)
C56 C61 C63 111.4(4)
C62 C61 H61 107(3)
C56 C61 H61 109(3)
C63 C61 H61 108(3)
C61 C62 H62A 109.5
C61 C62 H62B 109.5
H62A C62 H62B 109.5
C61 C62 H62C 109.5
H62A C62 H62C 109.5
H62B C62 H62C 109.5
C61 C63 H63A 109.5
C61 C63 H63B 109.5
H63A C63 H63B 109.5
C61 C63 H63C 109.5
H63A C63 H63C 109.5
H63B C63 H63C 109.5
C60 C64 C65 110.8(3)
C60 C64 C66 111.6(3)
C65 C64 C66 110.2(4)
C60 C64 H64 105(2)
C65 C64 H64 110(2)
C66 C64 H64 109(2)
C64 C65 H65A 109.5
C64 C65 H65B 109.5
H65A C65 H65B 109.5
C64 C65 H65C 109.5
H65A C65 H65C 109.5
H65B C65 H65C 109.5
C64 C66 H66A 109.5
C64 C66 H66B 109.5
H66A C66 H66B 109.5
C64 C66 H66C 109.5
H66A C66 H66C 109.5
H66B C66 H66C 109.5
C68 C67 Ni2 111.0(3)
C68 C67 H67A 109.4
Ni2 C67 H67A 109.4
C68 C67 H67B 109.4
Ni2 C67 H67B 109.4
H67A C67 H67B 108.0
C69 C68 C73 118.8(7)
C69 C68 C67 119.2(5)
C73 C68 C67 122.0(7)
C70 C69 C68 121.9(9)
C70 C69 H69 119.1
C68 C69 H69 119.1
C69 C70 C71 119.0(11)
C69 C70 H70 120.5
C71 C70 H70 120.5
C70 C71 C72 120.5(10)
C70 C71 H71 119.8
C72 C71 H71 119.8
C73 C72 C71 119.9(9)
C73 C72 H72 120.1
C71 C72 H72 120.1
C72 C73 C68 119.8(8)
C72 C73 H73 120.1
C68 C73 H73 120.1
P2 C74 H74A 109.5
P2 C74 H74B 109.5
H74A C74 H74B 109.5
P2 C74 H74C 109.5
H74A C74 H74C 109.5
H74B C74 H74C 109.5
P2 C75 H75A 109.5
P2 C75 H75B 109.5
H75A C75 H75B 109.5
P2 C75 H75C 109.5
H75A C75 H75C 109.5
H75B C75 H75C 109.5
P2 C76 H76A 109.5
P2 C76 H76B 109.5
H76A C76 H76B 109.5
P2 C76 H76C 109.5
H76A C76 H76C 109.5
H76B C76 H76C 109.5
C1 N1 C3 121.4(3)
C2 N2 C17 119.6(3)
C2 N2 Ni1 113.3(2)
C17 N2 Ni1 127.0(2)
C39 N3 C41 121.6(3)
C40 N4 C55 120.9(3)
C40 N4 Ni2 113.0(2)
C55 N4 Ni2 125.6(2)
O1 Ni1 C4 168.71(13)
O1 Ni1 N2 83.24(10)
C4 Ni1 N2 96.38(13)
O1 Ni1 P1 90.43(7)
C4 Ni1 P1 92.01(11)
N2 Ni1 P1 167.10(9)
O2 Ni2 C67 166.74(17)
O2 Ni2 N4 83.13(10)
C67 Ni2 N4 96.29(13)
O2 Ni2 P2 91.76(7)
C67 Ni2 P2 91.90(12)
N4 Ni2 P2 164.94(9)
C1 O1 Ni1 112.52(19)
C39 O2 Ni2 113.4(2)
C37 P1 C38 103.48(19)
C37 P1 C36 101.7(2)
C38 P1 C36 104.62(18)
C37 P1 Ni1 110.20(14)
C38 P1 Ni1 116.77(13)
C36 P1 Ni1 118.11(13)
C75 P2 C76 103.3(2)
C75 P2 C74 103.1(2)
C76 P2 C74 102.8(2)
C75 P2 Ni2 117.42(15)
C76 P2 Ni2 109.96(13)
C74 P2 Ni2 118.33(15)

loop_
_geom_bond_atom_site_label_1
_geom_bond_atom_site_label_2
_geom_bond_distance
C1 N1 1.287(4)
C1 O1 1.311(4)
C1 C2 1.511(4)
C2 N2 1.304(4)
C2 C15 1.502(4)
C3 C8 1.411(5)
C3 C29 1.416(5)
C3 N1 1.424(4)
C4 C30 1.495(5)
C4 Ni1 1.958(3)
C4 H29A 0.9700
C4 H29B 0.9700
C5 C6 1.391(5)
C5 C29 1.402(5)
C5 H5 0.9300
C6 C7 1.381(5)
C6 H6 0.9300
C7 C8 1.399(5)
C7 H7 0.9300
C8 C12 1.529(5)
C9 C29 1.514(5)
C9 C10 1.534(5)
C9 C11 1.540(5)
C9 H9 0.96(4)
C10 H10A 0.9600
C10 H10B 0.9600
C10 H10C 0.9600
C11 H11A 0.9600
C11 H11B 0.9600
C11 H11C 0.9600
C12 C13 1.498(6)
C12 C14 1.546(7)
C12 H12 0.86(3)
C13 H13A 0.9600
C13 H13B 0.9600
C13 H13C 0.9600
C14 H14A 0.9600
C14 H14B 0.9600
C14 H14C 0.9600
C15 C16 1.525(5)
C15 H15A 0.9700
C15 H15B 0.9700
C16 H16A 0.9600
C16 H16B 0.9600
C16 H16C 0.9600
C17 C22 1.408(5)
C17 C18 1.411(5)
C17 N2 1.455(4)
C18 C19 1.410(5)
C18 C23 1.512(5)
C19 C20 1.390(6)
C19 H19 0.9300
C20 C21 1.373(6)
C20 H20 0.9300
C21 C22 1.393(5)
C21 H21 0.9300
C22 C26 1.525(5)
C23 C25 1.539(6)
C23 C24 1.542(5)
C23 H23 0.85(4)
C24 H24A 0.9600
C24 H24B 0.9600
C24 H24C 0.9600
C25 H25A 0.9600
C25 H25B 0.9600
C25 H25C 0.9600
C26 C28 1.530(6)
C26 C27 1.548(5)
C26 H26 0.81(4)
C27 H27A 0.9600
C27 H27B 0.9600
C27 H27C 0.9600
C28 H28A 0.9600
C28 H28B 0.9600
C28 H28C 0.9600
C30 C31 1.389(5)
C30 C35 1.403(5)
C31 C32 1.389(6)
C31 H31 0.9300
C32 C33 1.364(7)
C32 H32 0.9300
C33 C34 1.403(7)
C33 H33 0.9300
C34 C35 1.402(6)
C34 H34 0.9300
C35 H35 0.9300
C36 P1 1.828(4)
C36 H36A 0.9600
C36 H36B 0.9600
C36 H36C 0.9600
C37 P1 1.821(4)
C37 H37A 0.9600
C37 H37B 0.9600
C37 H37C 0.9600
C38 P1 1.822(4)
C38 H38A 0.9600
C38 H38B 0.9600
C38 H38C 0.9600
C39 N3 1.283(4)
C39 O2 1.308(4)
C39 C40 1.504(5)
C40 N4 1.295(4)
C40 C53 1.507(5)
C41 C42 1.407(5)
C41 C46 1.408(5)
C41 N3 1.430(4)
C42 C43 1.412(5)
C42 C47 1.522(6)
C43 C44 1.378(6)
C43 H43 0.9300
C44 C45 1.385(6)
C44 H44 0.9300
C45 C46 1.401(5)
C45 H45 0.9300
C46 C50 1.523(6)
C47 C49 1.538(6)
C47 C48 1.543(6)
C47 H47 0.91(3)
C48 H48A 0.9600
C48 H48B 0.9600
C48 H48C 0.9600
C49 H49A 0.9600
C49 H49B 0.9600
C49 H49C 0.9600
C50 C51 1.532(6)
C50 C52 1.553(6)
C50 H50 0.98(4)
C51 H51A 0.9600
C51 H51B 0.9600
C51 H51C 0.9600
C52 H52A 0.9600
C52 H52B 0.9600
C52 H52C 0.9600
C53 C54 1.527(6)
C53 H53A 0.9700
C53 H53B 0.9700
C54 H54A 0.9600
C54 H54B 0.9600
C54 H54C 0.9600
C55 C60 1.396(5)
C55 C56 1.405(5)
C55 N4 1.450(4)
C56 C57 1.400(5)
C56 C61 1.521(6)
C57 C58 1.384(6)
C57 H57 0.9300
C58 C59 1.380(5)
C58 H58 0.9300
C59 C60 1.410(5)
C59 H59 0.9300
C60 C64 1.533(5)
C61 C62 1.518(6)
C61 C63 1.539(6)
C61 H61 0.91(4)
C62 H62A 0.9600
C62 H62B 0.9600
C62 H62C 0.9600
C63 H63A 0.9600
C63 H63B 0.9600
C63 H63C 0.9600
C64 C65 1.541(6)
C64 C66 1.542(6)
C64 H64 0.91(4)
C65 H65A 0.9600
C65 H65B 0.9600
C65 H65C 0.9600
C66 H66A 0.9600
C66 H66B 0.9600
C66 H66C 0.9600
C67 C68 1.472(7)
C67 Ni2 1.944(4)
C67 H67A 0.9700
C67 H67B 0.9700
C68 C69 1.387(7)
C68 C73 1.418(6)
C69 C70 1.385(7)
C69 H69 0.9300
C70 C71 1.394(9)
C70 H70 0.9300
C71 C72 1.402(9)
C71 H71 0.9300
C72 C73 1.390(8)
C72 H72 0.9300
C73 H73 0.9300
C74 P2 1.834(4)
C74 H74A 0.9600
C74 H74B 0.9600
C74 H74C 0.9600
C75 P2 1.819(4)
C75 H75A 0.9600
C75 H75B 0.9600
C75 H75C 0.9600
C76 P2 1.824(4)
C76 H76A 0.9600
C76 H76B 0.9600
C76 H76C 0.9600
N2 Ni1 1.975(3)
N4 Ni2 1.980(3)
Ni1 O1 1.929(2)
Ni1 P1 2.1535(10)
Ni2 O2 1.941(2)
Ni2 P2 2.1557(11)

loop_
_geom_torsion_atom_site_label_1
_geom_torsion_atom_site_label_2
_geom_torsion_atom_site_label_3
_geom_torsion_atom_site_label_4
_geom_torsion
N1 C1 C2 N2 -161.1(3)
O1 C1 C2 N2 16.7(4)
N1 C1 C2 C15 19.1(4)
O1 C1 C2 C15 -163.2(3)
C29 C5 C6 C7 -1.1(6)
C5 C6 C7 C8 1.0(6)
C6 C7 C8 C3 0.8(6)
C6 C7 C8 C12 176.9(4)
C29 C3 C8 C7 -2.5(5)
N1 C3 C8 C7 170.1(3)
C29 C3 C8 C12 -178.7(3)
N1 C3 C8 C12 -6.1(5)
C7 C8 C12 C13 31.3(6)
C3 C8 C12 C13 -152.6(4)
C7 C8 C12 C14 -93.7(5)
C3 C8 C12 C14 82.3(5)
N2 C2 C15 C16 -104.8(4)
C1 C2 C15 C16 75.0(4)
C22 C17 C18 C19 -1.5(5)
N2 C17 C18 C19 -178.7(3)
C22 C17 C18 C23 177.9(3)
N2 C17 C18 C23 0.7(5)
C17 C18 C19 C20 0.6(5)
C23 C18 C19 C20 -178.7(4)
C18 C19 C20 C21 0.4(6)
C19 C20 C21 C22 -0.7(6)
C20 C21 C22 C17 -0.1(6)
C20 C21 C22 C26 178.1(4)
C18 C17 C22 C21 1.2(5)
N2 C17 C22 C21 178.4(3)
C18 C17 C22 C26 -177.0(3)
N2 C17 C22 C26 0.3(5)
C19 C18 C23 C25 -71.9(5)
C17 C18 C23 C25 108.7(4)
C19 C18 C23 C24 52.4(5)
C17 C18 C23 C24 -127.0(4)
C21 C22 C26 C28 -77.8(5)
C17 C22 C26 C28 100.3(4)
C21 C22 C26 C27 47.1(5)
C17 C22 C26 C27 -134.8(4)
C6 C5 C29 C3 -0.5(5)
C6 C5 C29 C9 178.0(3)
C8 C3 C29 C5 2.3(5)
N1 C3 C29 C5 -170.5(3)
C8 C3 C29 C9 -176.3(3)
N1 C3 C29 C9 10.9(5)
C10 C9 C29 C5 25.3(5)
C11 C9 C29 C5 -99.9(4)
C10 C9 C29 C3 -156.2(3)
C11 C9 C29 C3 78.6(4)
Ni1 C4 C30 C31 -129.5(3)
Ni1 C4 C30 C35 49.0(4)
C35 C30 C31 C32 -1.8(6)
C4 C30 C31 C32 176.8(4)
C30 C31 C32 C33 1.7(7)
C31 C32 C33 C34 -0.1(7)
C32 C33 C34 C35 -1.3(7)
C33 C34 C35 C30 1.2(6)
C31 C30 C35 C34 0.3(5)
C4 C30 C35 C34 -178.3(3)
N3 C39 C40 N4 166.8(3)
O2 C39 C40 N4 -11.8(5)
N3 C39 C40 C53 -13.3(5)
O2 C39 C40 C53 168.0(3)
C46 C41 C42 C43 0.0(5)
N3 C41 C42 C43 -173.4(3)
C46 C41 C42 C47 177.6(3)
N3 C41 C42 C47 4.1(5)
C41 C42 C43 C44 0.6(5)
C47 C42 C43 C44 -177.0(3)
C42 C43 C44 C45 -0.9(6)
C43 C44 C45 C46 0.6(6)
C44 C45 C46 C41 -0.1(5)
C44 C45 C46 C50 -178.0(3)
C42 C41 C46 C45 -0.2(5)
N3 C41 C46 C45 173.4(3)
C42 C41 C46 C50 177.7(3)
N3 C41 C46 C50 -8.6(5)
C41 C42 C47 C49 -81.1(4)
C43 C42 C47 C49 96.4(4)
C41 C42 C47 C48 153.7(4)
C43 C42 C47 C48 -28.8(5)
C45 C46 C50 C51 -26.0(5)
C41 C46 C50 C51 156.1(3)
C45 C46 C50 C52 100.0(4)
C41 C46 C50 C52 -77.9(4)
N4 C40 C53 C54 109.3(4)
C39 C40 C53 C54 -70.5(5)
C60 C55 C56 C57 -1.2(5)
N4 C55 C56 C57 -176.5(3)
C60 C55 C56 C61 177.7(3)
N4 C55 C56 C61 2.4(5)
C55 C56 C57 C58 0.9(5)
C61 C56 C57 C58 -178.0(4)
C56 C57 C58 C59 -0.2(6)
C57 C58 C59 C60 -0.3(6)
C56 C55 C60 C59 0.8(5)
N4 C55 C60 C59 176.0(3)
C56 C55 C60 C64 179.7(3)
N4 C55 C60 C64 -5.0(5)
C58 C59 C60 C55 0.0(5)
C58 C59 C60 C64 -179.0(3)
C57 C56 C61 C62 -60.6(5)
C55 C56 C61 C62 120.5(4)
C57 C56 C61 C63 63.1(5)
C55 C56 C61 C63 -115.8(4)
C55 C60 C64 C65 -116.2(4)
C59 C60 C64 C65 62.7(5)
C55 C60 C64 C66 120.6(4)
C59 C60 C64 C66 -60.5(5)
Ni2 C67 C68 C69 -45.1(5)
Ni2 C67 C68 C73 133.6(4)
C73 C68 C69 C70 0.3(8)
C67 C68 C69 C70 179.0(5)
C68 C69 C70 C71 -0.4(11)
C69 C70 C71 C72 2.3(16)
C70 C71 C72 C73 -4.1(17)
C71 C72 C73 C68 3.9(12)
C69 C68 C73 C72 -2.1(8)
C67 C68 C73 C72 179.2(5)
O1 C1 N1 C3 -3.7(5)
C2 C1 N1 C3 173.6(3)
C8 C3 N1 C1 84.6(4)
C29 C3 N1 C1 -102.6(4)
C15 C2 N2 C17 -0.9(5)
C1 C2 N2 C17 179.3(3)
C15 C2 N2 Ni1 174.8(3)
C1 C2 N2 Ni1 -5.0(3)
C22 C17 N2 C2 94.9(4)
C18 C17 N2 C2 -87.8(4)
C22 C17 N2 Ni1 -80.1(4)
C18 C17 N2 Ni1 97.2(3)
O2 C39 N3 C41 2.0(6)
C40 C39 N3 C41 -176.4(3)
C42 C41 N3 C39 -77.2(4)
C46 C41 N3 C39 109.1(4)
C39 C40 N4 C55 179.8(3)
C53 C40 N4 C55 -0.1(6)
C39 C40 N4 Ni2 7.4(4)
C53 C40 N4 Ni2 -172.5(3)
C60 C55 N4 C40 84.8(4)
C56 C55 N4 C40 -99.8(4)
C60 C55 N4 Ni2 -103.8(3)
C56 C55 N4 Ni2 71.6(4)
C30 C4 Ni1 O1 -37.9(8)
C30 C4 Ni1 N2 -125.4(3)
C30 C4 Ni1 P1 64.5(3)
C2 N2 Ni1 O1 -4.1(2)
C17 N2 Ni1 O1 171.2(3)
C2 N2 Ni1 C4 164.6(2)
C17 N2 Ni1 C4 -20.1(3)
C2 N2 Ni1 P1 -65.2(5)
C17 N2 Ni1 P1 110.1(4)
C68 C67 Ni2 O2 36.8(7)
C68 C67 Ni2 N4 123.5(3)
C68 C67 Ni2 P2 -69.2(3)
C40 N4 Ni2 O2 -1.8(3)
C55 N4 Ni2 O2 -173.8(3)
C40 N4 Ni2 C67 -168.5(3)
C55 N4 Ni2 C67 19.5(3)
C40 N4 Ni2 P2 69.0(5)
C55 N4 Ni2 P2 -103.0(4)
N1 C1 O1 Ni1 157.7(3)
C2 C1 O1 Ni1 -19.7(3)
C4 Ni1 O1 C1 -75.2(7)
N2 Ni1 O1 C1 13.5(2)
P1 Ni1 O1 C1 -177.7(2)
N3 C39 O2 Ni2 -168.4(3)
C40 C39 O2 Ni2 10.0(4)
C67 Ni2 O2 C39 83.3(6)
N4 Ni2 O2 C39 -4.9(2)
P2 Ni2 O2 C39 -170.7(2)
O1 Ni1 P1 C37 -33.98(17)
C4 Ni1 P1 C37 157.04(19)
N2 Ni1 P1 C37 26.4(4)
O1 Ni1 P1 C38 83.65(16)
C4 Ni1 P1 C38 -85.32(18)
N2 Ni1 P1 C38 144.1(4)
O1 Ni1 P1 C36 -150.19(17)
C4 Ni1 P1 C36 40.84(19)
N2 Ni1 P1 C36 -89.8(4)
O2 Ni2 P2 C75 -83.00(19)
C67 Ni2 P2 C75 84.2(2)
N4 Ni2 P2 C75 -152.7(4)
O2 Ni2 P2 C76 34.61(19)
C67 Ni2 P2 C76 -158.1(2)
N4 Ni2 P2 C76 -35.1(4)
O2 Ni2 P2 C74 152.2(2)
C67 Ni2 P2 C74 -40.6(2)
N4 Ni2 P2 C74 82.5(4)
